data_2103786
loop_
_publ_author_name
'Clemente, Dore Augusto'
'Marzotto, Armando'

_publ_section_title
;
 22 Space-group changes
;
_journal_issue 1
_journal_name_full 'Acta Crystallographica Section B'
_journal_page_first 43
_journal_page_last 50
_journal_paper_doi 10.1107/S0108768102022668
_journal_volume 59
_journal_year 2003
_chemical_formula_sum 'C7 H5 As F6 Fe O4 S'
_chemical_formula_weight 429.94
_chemical_name_systematic
;
Dicarbonyl-(eta$5!-cyclopentadienyl)-(sulfur dioxide)-iron(iii)
hexafluoroarsenate
;
_space_group_IT_number 36
_symmetry_space_group_name_Hall 'C 2c -2'
_symmetry_space_group_name_H-M 'C m c 21'
_atom_sites_solution_hydrogens geom
_atom_sites_solution_primary direct
_atom_sites_solution_secondary difmap
_cell_angle_alpha 90.00
_cell_angle_beta 90.00
_cell_angle_gamma 90.00
_cell_formula_units_Z 4
_cell_length_a 8.068(2)
_cell_length_b 13.904(4)
_cell_length_c 11.285(2)
_cell_measurement_temperature 293(2)
_cell_volume 1265.9(5)
_computing_structure_refinement 'SHELXL-97 (Sheldrick, 1997)'
_computing_structure_solution 'SHELXS-97 (Sheldrick, 1990)'
_diffrn_ambient_temperature 293(2)
_diffrn_measured_fraction_theta_full 0.247
_diffrn_measured_fraction_theta_max 0.247
_diffrn_radiation_monochromator graphite
_diffrn_radiation_source 'fine-focus sealed tube'
_diffrn_radiation_type MoK\a
_diffrn_radiation_wavelength 0.71070
_diffrn_reflns_av_R_equivalents 0.0233
_diffrn_reflns_av_sigmaI/netI 0.0897
_diffrn_reflns_limit_h_max 16
_diffrn_reflns_limit_h_min -16
_diffrn_reflns_limit_k_max 16
_diffrn_reflns_limit_k_min -16
_diffrn_reflns_limit_l_max 12
_diffrn_reflns_limit_l_min -12
_diffrn_reflns_number 7020
_diffrn_reflns_theta_full 53.09
_diffrn_reflns_theta_max 53.09
_diffrn_reflns_theta_min 2.92
_exptl_absorpt_coefficient_mu 4.033
_exptl_crystal_density_diffrn 2.256
_exptl_crystal_density_method 'not measured'
_exptl_crystal_F_000 832
_refine_diff_density_max 0.185
_refine_diff_density_min -0.266
_refine_ls_abs_structure_details 'Flack H D (1983), Acta Cryst. A39, 876-881'
_refine_ls_abs_structure_Flack -0.0108(18)
_refine_ls_extinction_method none
_refine_ls_goodness_of_fit_ref 0.146
_refine_ls_hydrogen_treatment mixed
_refine_ls_matrix_type full
_refine_ls_number_parameters 60
_refine_ls_number_reflns 1916
_refine_ls_number_restraints 1
_refine_ls_restrained_S_all 0.146
_refine_ls_R_factor_all 0.0048
_refine_ls_R_factor_gt 0.0046
_refine_ls_shift/su_max 2.807
_refine_ls_shift/su_mean 0.047
_refine_ls_structure_factor_coef Fsqd
_refine_ls_weighting_details 'calc w=1/[\s^2^(Fo^2^)+(0.1000P)^2^+0.0000P] where P=(Fo^2^+2Fc^2^)/3'
_refine_ls_weighting_scheme calc
_refine_ls_wR_factor_gt 0.0225
_refine_ls_wR_factor_ref 0.0239
_reflns_number_gt 1903
_reflns_number_total 1916
_reflns_threshold_expression >2sigma(I)
_cod_data_source_file an0613.cif
_cod_data_source_block bogpiw
_cod_database_code 2103786

loop_
_symmetry_equiv_pos_as_xyz
'x, y, z'
'-x, y, z'
'-x, -y, z+1/2'
'x, -y, z+1/2'
'x+1/2, y+1/2, z'
'-x+1/2, y+1/2, z'
'-x+1/2, -y+1/2, z+1/2'
'x+1/2, -y+1/2, z+1/2'

loop_
_atom_site_label
_atom_site_fract_x
_atom_site_fract_y
_atom_site_fract_z
_atom_site_U_iso_or_equiv
_atom_site_adp_type
_atom_site_calc_flag
_atom_site_refinement_flags
_atom_site_occupancy
_atom_site_type_symbol
Fe1 0.0000 0.184900(11) 0.257400(13) 0.02000(3) Uiso d S 1 Fe
As1 0.5000 0.072700(7) 0.063800(9) 0.02000(2) Uiso d S 1 As
F1 0.5000 0.05280(5) -0.08470(5) 0.02000(10) Uiso d S 1 F
F2 0.35070(4) 0.16060(3) 0.04350(4) 0.02000(7) Uiso d . 1 F
F3 0.34890(4) -0.01220(3) 0.08470(4) 0.02000(7) Uiso d . 1 F
F5 0.5000 0.09780(5) 0.21090(5) 0.02000(9) Uiso d S 1 F
S1 0.0000 0.172300(17) 0.07120(2) 0.02000(4) Uiso d S 1 S
O1 0.0000 0.08190(5) 0.01370(7) 0.02000(10) Uiso d S 1 O
O2 0.0000 0.25750(5) 0.00080(7) 0.02000(10) Uiso d S 1 O
C1 0.13670(7) 0.10800(6) 0.38110(6) 0.02000(9) Uiso d . 1 C
C2 0.0000 0.14200(7) 0.43320(9) 0.02000(14) Uiso d S 1 C
C5 0.08820(6) 0.04820(6) 0.29260(6) 0.02000(9) Uiso d . 1 C
C6 0.16640(6) 0.27390(5) 0.25760(7) 0.02000(9) Uiso d . 1 C
O3 0.27090(5) 0.32580(3) 0.26000(5) 0.02000(8) Uiso d . 1 O
H1 0.2489(12) 0.1230(5) 0.4023(9) 0.020(3) Uiso d . 1 H
H2 0.0000 0.1852(9) 0.4994(14) 0.020(4) Uiso d S 1 H
H5 0.1592(12) 0.0127(7) 0.2401(8) 0.020(2) Uiso d . 1 H

loop_
_atom_type_symbol
_atom_type_description
_atom_type_scat_dispersion_real
_atom_type_scat_dispersion_imag
_atom_type_scat_source
Fe Fe 0.3463 0.8444 'International Tables Vol C Tables 4.2.6.8 and 6.1.1.4'
As As 0.0499 2.0058 'International Tables Vol C Tables 4.2.6.8 and 6.1.1.4'
S S 0.1246 0.1234 'International Tables Vol C Tables 4.2.6.8 and 6.1.1.4'
F F 0.0171 0.0103 'International Tables Vol C Tables 4.2.6.8 and 6.1.1.4'
O O 0.0106 0.0060 'International Tables Vol C Tables 4.2.6.8 and 6.1.1.4'
C C 0.0033 0.0016 'International Tables Vol C Tables 4.2.6.8 and 6.1.1.4'
H H 0.0000 0.0000 'International Tables Vol C Tables 4.2.6.8 and 6.1.1.4'

loop_
_geom_angle_atom_site_label_1
_geom_angle_atom_site_label_2
_geom_angle_atom_site_label_3
_geom_angle_site_symmetry_1
_geom_angle_site_symmetry_3
_geom_angle
C6 Fe1 C6 . 2 94.66(4)
C6 Fe1 C5 . . 111.69(3)
C6 Fe1 C5 2 . 151.13(3)
C6 Fe1 C5 . 2 151.13(3)
C6 Fe1 C5 2 2 111.69(3)
C5 Fe1 C5 . 2 40.25(3)
C6 Fe1 C2 . . 101.18(3)
C6 Fe1 C2 2 . 101.18(3)
C5 Fe1 C2 . . 63.35(3)
C5 Fe1 C2 2 . 63.35(3)
C6 Fe1 C1 . . 87.57(3)
C6 Fe1 C1 2 . 137.65(3)
C5 Fe1 C1 . . 38.24(3)
C5 Fe1 C1 2 . 65.18(3)
C2 Fe1 C1 . . 37.59(2)
C6 Fe1 C1 . 2 137.65(3)
C6 Fe1 C1 2 2 87.57(3)
C5 Fe1 C1 . 2 65.18(3)
C5 Fe1 C1 2 2 38.24(3)
C2 Fe1 C1 . 2 37.59(2)
C1 Fe1 C1 . 2 64.19(4)
C6 Fe1 S1 . . 93.30(2)
C6 Fe1 S1 2 . 93.30(2)
C5 Fe1 S1 . . 96.61(2)
C5 Fe1 S1 2 . 96.61(2)
C2 Fe1 S1 . . 158.50(3)
C1 Fe1 S1 . . 128.86(2)
C1 Fe1 S1 2 . 128.86(2)
F5 As1 F1 . . 177.50(3)
F5 As1 F3 . . 90.40(2)
F1 As1 F3 . . 91.35(2)
F5 As1 F3 . 2_655 90.40(2)
F1 As1 F3 . 2_655 91.35(2)
F3 As1 F3 . 2_655 90.72(3)
F5 As1 F2 . 2_655 89.10(2)
F1 As1 F2 . 2_655 89.11(2)
F3 As1 F2 . 2_655 178.639(18)
F3 As1 F2 2_655 2_655 90.55(3)
F5 As1 F2 . . 89.10(2)
F1 As1 F2 . . 89.11(2)
F3 As1 F2 . . 90.55(3)
F3 As1 F2 2_655 . 178.639(18)
F2 As1 F2 2_655 . 88.18(3)
O1 S1 O2 . . 118.85(5)
O1 S1 Fe1 . . 122.07(4)
O2 S1 Fe1 . . 119.08(4)
C2 C1 C5 . . 107.61(6)
C2 C1 Fe1 . . 71.04(5)
C5 C1 Fe1 . . 70.58(5)
C1 C2 C1 2 . 111.25(9)
C1 C2 Fe1 2 . 71.37(5)
C1 C2 Fe1 . . 71.37(5)
C1 C5 C5 . 2 106.76(3)
C1 C5 Fe1 . . 71.19(5)
C5 C5 Fe1 2 . 69.874(17)
O3 C6 Fe1 . . 177.51(6)

loop_
_geom_bond_atom_site_label_1
_geom_bond_atom_site_label_2
_geom_bond_site_symmetry_2
_geom_bond_distance
Fe1 C6 . 1.8258(7)
Fe1 C6 2 1.8258(7)
Fe1 C5 . 2.0680(10)
Fe1 C5 2 2.0680(10)
Fe1 C2 . 2.0716(11)
Fe1 C1 . 2.0756(8)
Fe1 C1 2 2.0756(8)
Fe1 S1 . 2.1086(5)
As1 F5 . 1.6963(7)
As1 F1 . 1.6985(7)
As1 F3 . 1.7133(5)
As1 F3 2_655 1.7133(5)
As1 F2 2_655 1.7312(5)
As1 F2 . 1.7312(5)
S1 O1 . 1.4145(9)
S1 O2 . 1.4264(9)
C1 C2 . 1.3362(9)
C1 C5 . 1.3572(10)
C2 C1 2 1.3362(9)
C5 C5 2 1.4232(11)
C6 O3 . 1.1101(8)
